data_2020647
loop_
_publ_author_name
'Lu, Xin-Hua'
'Zhong, Kai-Long'

_publ_section_title
;
 A new three-dimensional manganese(II) coordination polymer based on the
 1,3,5-tris[(1<i>H</i>-imidazol-1-yl)methyl]benzene ligand
;
_journal_coeditor_code WQ3123
_journal_issue 11
_journal_name_full 'Acta Crystallographica Section C'
_journal_page_first 895
_journal_page_last 900
_journal_paper_doi 10.1107/S2053229616015965
_journal_volume 72
_journal_year 2016
_chemical_formula_iupac '[Mn (S O4) (C18 H18 N6) (C2 H6 O2)]'
_chemical_formula_moiety 'C20 H24 Mn N6 O6 S'
_chemical_formula_sum 'C20 H24 Mn N6 O6 S'
_chemical_formula_weight 531.45
_chemical_name_systematic
Poly[(ethane-1,2-diol-\k<i>O</i>)(\m-sulfato-\k^2^<i>O</i>:<i>O</i>'){\m~3~-1,3,5-tris[(1<i>H</i>-imidazol-1-yl)methyl]benzene-\k^3^<i>N</i>:<i>N</i>':<i>N</i>''}manganese(II)]
_space_group_crystal_system triclinic
_space_group_IT_number 2
_space_group_name_Hall '-P 1'
_space_group_name_H-M_alt 'P -1'
_symmetry_space_group_name_Hall '-P 1'
_symmetry_space_group_name_H-M 'P -1'
_atom_sites_solution_hydrogens geom
_atom_sites_solution_primary direct
_atom_sites_solution_secondary difmap
_audit_creation_method SHELXL-2014/7
_cell_angle_alpha 97.0050(10)
_cell_angle_beta 97.8850(10)
_cell_angle_gamma 90.9290(10)
_cell_formula_units_Z 2
_cell_length_a 8.8547(6)
_cell_length_b 9.9689(7)
_cell_length_c 12.9721(10)
_cell_measurement_reflns_used 3024
_cell_measurement_temperature 223.15
_cell_measurement_theta_max 28.11
_cell_measurement_theta_min 2.32
_cell_volume 1125.14(14)
_computing_cell_refinement
;
CrystalClear  (Rigaku, 2007)
;
_computing_data_collection
;
CrystalClear (Rigaku, 2007)
;
_computing_data_reduction
;
CrystalClear  (Rigaku, 2007)
;
_computing_molecular_graphics
;
XP in SHELXTL (Sheldrick, 2008)
;
_computing_publication_material
;
SHELXTL (Sheldrick, 2008)
;
_computing_structure_refinement
;
SHELXL2014 (Sheldrick, 2015b)
;
_computing_structure_solution
;
SHELXT (Sheldrick, 2015a)
;
_diffrn_ambient_temperature 223.15
_diffrn_detector_area_resol_mean 28.5714
_diffrn_measured_fraction_theta_full 0.997
_diffrn_measured_fraction_theta_max 0.988
_diffrn_measurement_device_type 'Rigaku Mercury CCD'
_diffrn_measurement_method '\w scans'
_diffrn_radiation_type MoK\a
_diffrn_radiation_wavelength 0.71073
_diffrn_reflns_av_R_equivalents 0.0183
_diffrn_reflns_limit_h_max 7
_diffrn_reflns_limit_h_min -11
_diffrn_reflns_limit_k_max 13
_diffrn_reflns_limit_k_min -12
_diffrn_reflns_limit_l_max 17
_diffrn_reflns_limit_l_min -17
_diffrn_reflns_number 8239
_diffrn_reflns_theta_full 25.242
_diffrn_reflns_theta_max 28.319
_diffrn_reflns_theta_min 1.597
_exptl_absorpt_coefficient_mu 0.730
_exptl_absorpt_correction_T_max 0.896
_exptl_absorpt_correction_T_min 0.839
_exptl_absorpt_correction_type multi-scan
_exptl_absorpt_process_details
;
(<i>REQAB</i>; Jacobson, 1998)
;
_exptl_crystal_colour yellow
_exptl_crystal_density_diffrn 1.569
_exptl_crystal_description Block
_exptl_crystal_F_000 550
_exptl_crystal_size_max 0.320
_exptl_crystal_size_mid 0.200
_exptl_crystal_size_min 0.150
_refine_diff_density_max 0.394
_refine_diff_density_min -0.354
_refine_ls_extinction_method none
_refine_ls_goodness_of_fit_ref 1.028
_refine_ls_hydrogen_treatment constr
_refine_ls_matrix_type full
_refine_ls_number_parameters 340
_refine_ls_number_reflns 5541
_refine_ls_number_restraints 40
_refine_ls_restrained_S_all 1.028
_refine_ls_R_factor_all 0.0481
_refine_ls_R_factor_gt 0.0368
_refine_ls_shift/su_max 0.008
_refine_ls_shift/su_mean 0.000
_refine_ls_structure_factor_coef Fsqd
_refine_ls_weighting_details 'w=1/[\s^2^(Fo^2^)+(0.0449P)^2^+0.3728P] where P=(Fo^2^+2Fc^2^)/3'
_refine_ls_weighting_scheme calc
_refine_ls_wR_factor_gt 0.0897
_refine_ls_wR_factor_ref 0.0962
_reflns_number_gt 4514
_reflns_number_total 5541
_reflns_threshold_expression 'I > 2\s(I)'
_cod_data_source_file wq3123sup1.cif
_cod_data_source_block I
_cod_depositor_comments 'Adding full bibliography for 2020647.cif.'
_cod_database_code 2020647
_cod_database_fobs_code 2020647
_shelx_space_group_comment
;
The symmetry employed for this shelxl refinement is uniquely defined
by the following loop, which should always be used as a source of
symmetry information in preference to the above space-group names.
They are only intended as comments.
;
_shelx_estimated_absorpt_t_min 0.800
_shelx_estimated_absorpt_t_max 0.898

loop_
_space_group_symop_operation_xyz
'x, y, z'
'-x, -y, -z'

loop_
_atom_site_type_symbol
_atom_site_label
_atom_site_fract_x
_atom_site_fract_y
_atom_site_fract_z
_atom_site_U_iso_or_equiv
_atom_site_adp_type
_atom_site_calc_flag
_atom_site_occupancy
_atom_site_disorder_assembly
_atom_site_disorder_group
Mn Mn1 0.0000 1.0000 1.0000 0.02196(10) Uani d 1 . .
Mn Mn2 0.0000 1.0000 0.5000 0.02554(11) Uani d 1 . .
S S1 -0.06771(5) 1.10138(5) 0.74667(3) 0.02478(11) Uani d 1 . .
O O1 0.01176(18) 1.04605(15) 0.83903(11) 0.0377(4) Uani d 1 . .
O O2 0.03052(16) 1.08503(14) 0.66267(10) 0.0321(3) Uani d 1 . .
O O3 -0.21174(18) 1.02169(17) 0.70940(12) 0.0429(4) Uani d 1 . .
O O4 -0.09813(18) 1.24321(15) 0.77319(12) 0.0382(4) Uani d 1 . .
O O5 0.24625(18) 1.05849(17) 0.49149(12) 0.0437(4) Uani d 1 . .
H H5A 0.2595 1.0321 0.4311 0.066 Uiso calc 1 . .
O O6 0.4896(15) 1.1931(12) 0.4058(6) 0.113(5) Uani d 0.468(3) A 1
H H6B 0.4928 1.1123 0.3848 0.169 Uiso calc 0.468(3) A 1
O O6' 0.5072(16) 1.0929(15) 0.6390(11) 0.077(4) Uani d 0.157(3) A 2
H H6' 0.4464 1.0284 0.6322 0.115 Uiso calc 0.157(3) A 2
O O6" 0.5223(12) 1.1536(12) 0.4203(6) 0.056(2) Uani d 0.375(3) A 3
H H6"A 0.5043 1.0718 0.4113 0.084 Uiso calc 0.375(3) A 3
N N1 0.09987(19) 1.20592(16) 1.07083(13) 0.0291(4) Uani d 1 . .
N N2 0.21868(18) 1.38017(16) 1.17216(13) 0.0270(3) Uani d 1 . .
N N3 0.23886(19) 0.91907(17) 1.00046(14) 0.0302(4) Uani d 1 . .
N N4 0.46679(19) 0.85378(17) 1.06180(14) 0.0310(4) Uani d 1 . .
N N5 0.0784(2) 0.80422(17) 0.54590(14) 0.0334(4) Uani d 1 . .
N N6 0.12064(19) 0.63507(17) 0.63905(14) 0.0302(4) Uani d 1 . .
C C1 0.4517(2) 1.52098(19) 1.24236(15) 0.0261(4) Uani d 1 . .
C C2 0.4543(2) 1.6423(2) 1.19962(17) 0.0315(4) Uani d 1 . .
H H2A 0.3639 1.6867 1.1842 0.038 Uiso calc 1 . .
C C3 0.5909(2) 1.6977(2) 1.17973(17) 0.0312(4) Uani d 1 . .
C C4 0.7252(2) 1.63167(19) 1.20523(16) 0.0285(4) Uani d 1 . .
H H4A 0.8172 1.6688 1.1931 0.034 Uiso calc 1 . .
C C5 0.7244(2) 1.51111(19) 1.24858(15) 0.0260(4) Uani d 1 . .
C C6 0.5874(2) 1.45535(19) 1.26609(15) 0.0272(4) Uani d 1 . .
H H6A 0.5859 1.3737 1.2938 0.033 Uiso calc 1 . .
C C7 0.3027(2) 1.4623(2) 1.26397(16) 0.0300(4) Uani d 1 . .
H H7A 0.3231 1.4069 1.3205 0.036 Uiso calc 1 . .
H H7B 0.2396 1.5355 1.2871 0.036 Uiso calc 1 . .
C C8 0.5990(2) 0.8327(2) 1.1378(2) 0.0432(6) Uani d 1 . .
H H8A 0.6067 0.9047 1.1959 0.052 Uiso calc 1 . .
H H8B 0.6905 0.8377 1.1048 0.052 Uiso calc 1 . .
C C9 0.1243(2) 0.5544(2) 0.72605(18) 0.0335(5) Uani d 1 . .
H H9A 0.0443 0.4844 0.7087 0.040 Uiso calc 1 . .
H H9B 0.1030 0.6120 0.7879 0.040 Uiso calc 1 . .
C C10 0.1553(3) 1.4263(2) 1.08107(18) 0.0385(5) Uani d 1 . .
H H10A 0.1606 1.5145 1.0649 0.046 Uiso calc 1 . .
C C11 0.0835(2) 1.3183(2) 1.01938(17) 0.0359(5) Uani d 1 . .
H H11A 0.0311 1.3199 0.9523 0.043 Uiso calc 1 . .
C C12 0.1819(2) 1.24667(19) 1.16208(16) 0.0274(4) Uani d 1 . .
H H12A 0.2109 1.1907 1.2132 0.033 Uiso calc 1 . .
C C13 0.4396(3) 0.8017(3) 0.9588(2) 0.0465(6) Uani d 1 . .
H H13A 0.5040 0.7484 0.9214 0.056 Uiso calc 1 . .
C C14 0.3003(3) 0.8430(2) 0.92168(19) 0.0439(5) Uani d 1 . .
H H14A 0.2528 0.8229 0.8528 0.053 Uiso calc 1 . .
C C15 0.3435(2) 0.9231(2) 1.08285(16) 0.0304(4) Uani d 1 . .
H H15A 0.3335 0.9687 1.1484 0.036 Uiso calc 1 . .
C C16 0.1536(3) 0.5920(2) 0.54021(18) 0.0381(5) Uani d 1 . .
H H16A 0.1876 0.5075 0.5166 0.046 Uiso calc 1 . .
C C17 0.1268(3) 0.6968(2) 0.48396(17) 0.0370(5) Uani d 1 . .
H H17A 0.1392 0.6961 0.4139 0.044 Uiso calc 1 . .
C C18 0.0770(2) 0.7629(2) 0.63876(17) 0.0332(4) Uani d 1 . .
H H18A 0.0492 0.8161 0.6967 0.040 Uiso calc 1 . .
C C19 0.3079(3) 1.1928(3) 0.5203(3) 0.0624(8) Uani d 1 . .
H H19A 0.2910 1.2228 0.5917 0.075 Uiso calc 1 A 1
H H19B 0.2522 1.2514 0.4752 0.075 Uiso calc 1 A 1
C C20 0.4726(6) 1.2096(5) 0.5138(4) 0.0694(12) Uani d 0.468(3) A 1
H H20A 0.5103 1.2987 0.5466 0.083 Uiso calc 0.468(3) A 1
H H20B 0.5296 1.1423 0.5495 0.083 Uiso calc 0.468(3) A 1
C C20' 0.471(3) 1.170(2) 0.5558(15) 0.052(5) Uani d 0.157(3) A 2
H H20C 0.5143 1.1269 0.4960 0.063 Uiso calc 0.157(3) A 2
H H20D 0.5223 1.2580 0.5760 0.063 Uiso calc 0.157(3) A 2
C C20" 0.4726(6) 1.2096(5) 0.5138(4) 0.0694(12) Uani d 0.375(3) A 3
H H20E 0.4989 1.3055 0.5246 0.083 Uiso calc 0.375(3) A 3
H H20F 0.5291 1.1696 0.5713 0.083 Uiso calc 0.375(3) A 3

loop_
_atom_site_aniso_label
_atom_site_aniso_U_11
_atom_site_aniso_U_22
_atom_site_aniso_U_33
_atom_site_aniso_U_12
_atom_site_aniso_U_13
_atom_site_aniso_U_23
Mn1 0.0221(2) 0.02152(19) 0.0215(2) 0.00093(14) -0.00086(15) 0.00388(15)
Mn2 0.0317(2) 0.0247(2) 0.0220(2) 0.00689(16) 0.00537(16) 0.00740(16)
S1 0.0296(2) 0.0271(2) 0.0179(2) 0.00167(18) 0.00301(17) 0.00406(17)
O1 0.0464(9) 0.0459(9) 0.0230(7) 0.0097(7) 0.0036(6) 0.0136(6)
O2 0.0362(8) 0.0391(8) 0.0221(7) 0.0021(6) 0.0081(6) 0.0030(6)
O3 0.0412(9) 0.0556(10) 0.0300(8) -0.0160(7) 0.0063(7) -0.0012(7)
O4 0.0451(9) 0.0316(8) 0.0380(8) 0.0094(6) 0.0068(7) 0.0029(6)
O5 0.0443(9) 0.0524(10) 0.0327(8) -0.0091(8) 0.0090(7) -0.0045(7)
O6 0.150(10) 0.085(7) 0.111(7) -0.045(6) 0.060(6) 0.002(4)
O6' 0.067(8) 0.078(9) 0.081(9) 0.009(7) 0.003(7) 0.003(7)
O6" 0.045(3) 0.064(6) 0.057(4) -0.016(3) 0.018(3) -0.007(3)
N1 0.0305(9) 0.0244(8) 0.0314(9) -0.0008(6) 0.0023(7) 0.0022(7)
N2 0.0250(8) 0.0257(8) 0.0299(9) -0.0030(6) 0.0025(7) 0.0037(7)
N3 0.0273(9) 0.0310(9) 0.0323(9) 0.0050(7) 0.0013(7) 0.0073(7)
N4 0.0250(8) 0.0293(8) 0.0411(10) 0.0053(7) 0.0037(7) 0.0148(7)
N5 0.0436(10) 0.0291(9) 0.0289(9) 0.0108(7) 0.0045(8) 0.0085(7)
N6 0.0292(9) 0.0280(8) 0.0351(9) 0.0068(7) 0.0021(7) 0.0130(7)
C1 0.0248(9) 0.0247(9) 0.0276(10) -0.0031(7) 0.0020(7) 0.0010(7)
C2 0.0212(9) 0.0283(10) 0.0447(12) 0.0022(7) -0.0005(8) 0.0092(9)
C3 0.0258(10) 0.0277(10) 0.0411(12) 0.0006(8) -0.0009(8) 0.0145(9)
C4 0.0221(9) 0.0293(10) 0.0355(11) -0.0008(7) 0.0015(8) 0.0131(8)
C5 0.0236(9) 0.0273(9) 0.0279(10) 0.0037(7) 0.0016(7) 0.0082(8)
C6 0.0276(10) 0.0237(9) 0.0312(10) -0.0007(7) 0.0032(8) 0.0089(8)
C7 0.0278(10) 0.0324(10) 0.0289(10) -0.0057(8) 0.0054(8) 0.0000(8)
C8 0.0272(11) 0.0362(12) 0.0680(17) 0.0000(9) -0.0057(10) 0.0281(11)
C9 0.0265(10) 0.0354(11) 0.0434(12) 0.0078(8) 0.0060(9) 0.0214(9)
C10 0.0473(13) 0.0278(10) 0.0391(12) -0.0042(9) -0.0062(10) 0.0136(9)
C11 0.0403(12) 0.0325(11) 0.0333(11) -0.0012(9) -0.0042(9) 0.0089(9)
C12 0.0279(10) 0.0248(9) 0.0299(10) -0.0006(7) 0.0032(8) 0.0056(8)
C13 0.0437(14) 0.0489(14) 0.0477(14) 0.0144(11) 0.0146(11) -0.0016(11)
C14 0.0445(13) 0.0492(14) 0.0348(12) 0.0061(11) 0.0016(10) -0.0041(10)
C15 0.0293(10) 0.0328(10) 0.0304(10) 0.0075(8) 0.0042(8) 0.0083(8)
C16 0.0495(13) 0.0279(10) 0.0374(12) 0.0113(9) 0.0065(10) 0.0049(9)
C17 0.0483(13) 0.0339(11) 0.0291(11) 0.0095(9) 0.0041(9) 0.0053(9)
C18 0.0375(11) 0.0313(10) 0.0328(11) 0.0113(9) 0.0053(9) 0.0103(8)
C19 0.0546(17) 0.0564(17) 0.070(2) -0.0079(13) 0.0071(15) -0.0127(15)
C20 0.062(2) 0.068(3) 0.074(3) -0.022(2) 0.011(2) -0.007(2)
C20' 0.050(8) 0.051(8) 0.051(9) -0.002(7) 0.003(7) -0.007(7)
C20" 0.062(2) 0.068(3) 0.074(3) -0.022(2) 0.011(2) -0.007(2)

loop_
_atom_type_symbol
_atom_type_description
_atom_type_scat_dispersion_real
_atom_type_scat_dispersion_imag
_atom_type_scat_source
C C 0.0033 0.0016 'International Tables Vol C Tables 4.2.6.8 and 6.1.1.4'
H H 0.0000 0.0000 'International Tables Vol C Tables 4.2.6.8 and 6.1.1.4'
N N 0.0061 0.0033 'International Tables Vol C Tables 4.2.6.8 and 6.1.1.4'
O O 0.0106 0.0060 'International Tables Vol C Tables 4.2.6.8 and 6.1.1.4'
S S 0.1246 0.1234 'International Tables Vol C Tables 4.2.6.8 and 6.1.1.4'
Mn Mn 0.3368 0.7283 'International Tables Vol C Tables 4.2.6.8 and 6.1.1.4'

loop_
_geom_angle_atom_site_label_1
_geom_angle_atom_site_label_2
_geom_angle_atom_site_label_3
_geom_angle_site_symmetry_1
_geom_angle_site_symmetry_3
_geom_angle
_geom_angle_publ_flag
O1 Mn1 O1 . 2_577 180.0 y
O1 Mn1 N1 . 2_577 87.90(6) ?
O1 Mn1 N1 2_577 2_577 92.10(6) ?
O1 Mn1 N1 . . 92.10(6) y
O1 Mn1 N1 2_577 . 87.90(6) y
N1 Mn1 N1 2_577 . 180.0 ?
O1 Mn1 N3 . . 87.45(6) y
O1 Mn1 N3 2_577 . 92.55(6) y
N1 Mn1 N3 2_577 . 89.81(6) ?
N1 Mn1 N3 . . 90.19(6) ?
O1 Mn1 N3 . 2_577 92.55(6) ?
O1 Mn1 N3 2_577 2_577 87.45(6) ?
N1 Mn1 N3 2_577 2_577 90.19(6) ?
N1 Mn1 N3 . 2_577 89.81(6) ?
N3 Mn1 N3 . 2_577 180.0 ?
O2 Mn2 O2 . 2_576 180.0 ?
O2 Mn2 N5 . 2_576 90.08(6) ?
O2 Mn2 N5 2_576 2_576 89.92(6) ?
O2 Mn2 N5 . . 89.92(6) y
O2 Mn2 N5 2_576 . 90.08(6) y
N5 Mn2 N5 2_576 . 180.0 y
O2 Mn2 O5 . 2_576 90.61(5) ?
O2 Mn2 O5 2_576 2_576 89.39(5) ?
N5 Mn2 O5 2_576 2_576 88.43(7) ?
N5 Mn2 O5 . 2_576 91.57(7) y
O2 Mn2 O5 . . 89.39(5) ?
O2 Mn2 O5 2_576 . 90.61(5) ?
N5 Mn2 O5 2_576 . 91.57(7) ?
N5 Mn2 O5 . . 88.43(7) y
O5 Mn2 O5 2_576 . 180.0 ?
O4 S1 O1 . . 110.43(9) ?
O4 S1 O2 . . 110.33(9) ?
O1 S1 O2 . . 108.17(9) ?
O4 S1 O3 . . 110.72(10) ?
O1 S1 O3 . . 108.70(10) ?
O2 S1 O3 . . 108.43(9) ?
S1 O1 Mn1 . . 146.27(10) ?
S1 O2 Mn2 . . 135.37(9) ?
C19 O5 Mn2 . . 123.12(15) ?
C19 O5 H5A . . 109.5 ?
Mn2 O5 H5A . . 105.1 ?
C20 O6 H6B . . 109.5 ?
C20' O6' H6' . . 109.5 ?
C20" O6" H6"A . . 109.5 ?
C12 N1 C11 . . 105.78(16) ?
C12 N1 Mn1 . . 131.20(13) ?
C11 N1 Mn1 . . 123.01(14) ?
C12 N2 C10 . . 106.68(17) ?
C12 N2 C7 . . 127.16(17) ?
C10 N2 C7 . . 126.09(17) ?
C15 N3 C14 . . 104.56(18) ?
C15 N3 Mn1 . . 125.64(14) ?
C14 N3 Mn1 . . 129.39(15) ?
C15 N4 C13 . . 106.81(18) ?
C15 N4 C8 . . 125.7(2) ?
C13 N4 C8 . . 127.4(2) ?
C18 N5 C17 . . 105.53(17) ?
C18 N5 Mn2 . . 126.19(14) ?
C17 N5 Mn2 . . 128.10(14) ?
C18 N6 C16 . . 106.83(17) ?
C18 N6 C9 . . 126.53(18) ?
C16 N6 C9 . . 126.56(17) ?
C2 C1 C6 . . 119.60(17) ?
C2 C1 C7 . . 119.96(18) ?
C6 C1 C7 . . 120.44(17) ?
C3 C2 C1 . . 120.52(18) ?
C3 C2 H2A . . 119.7 ?
C1 C2 H2A . . 119.7 ?
C4 C3 C2 . . 119.01(18) ?
C4 C3 C8 . 1_565 118.93(17) ?
C2 C3 C8 . 1_565 121.93(18) ?
C5 C4 C3 . . 121.05(17) ?
C5 C4 H4A . . 119.5 ?
C3 C4 H4A . . 119.5 ?
C6 C5 C4 . . 119.47(17) ?
C6 C5 C9 . 2_677 122.81(17) ?
C4 C5 C9 . 2_677 117.71(17) ?
C5 C6 C1 . . 120.33(17) ?
C5 C6 H6A . . 119.8 ?
C1 C6 H6A . . 119.8 ?
N2 C7 C1 . . 112.88(16) ?
N2 C7 H7A . . 109.0 ?
C1 C7 H7A . . 109.0 ?
N2 C7 H7B . . 109.0 ?
C1 C7 H7B . . 109.0 ?
H7A C7 H7B . . 107.8 ?
N4 C8 C3 . 1_545 112.87(17) ?
N4 C8 H8A . . 109.0 ?
C3 C8 H8A 1_545 . 109.0 ?
N4 C8 H8B . . 109.0 ?
C3 C8 H8B 1_545 . 109.0 ?
H8A C8 H8B . . 107.8 ?
N6 C9 C5 . 2_677 113.21(16) ?
N6 C9 H9A . . 108.9 ?
C5 C9 H9A 2_677 . 108.9 ?
N6 C9 H9B . . 108.9 ?
C5 C9 H9B 2_677 . 108.9 ?
H9A C9 H9B . . 107.7 ?
C11 C10 N2 . . 106.47(18) ?
C11 C10 H10A . . 126.8 ?
N2 C10 H10A . . 126.8 ?
C10 C11 N1 . . 109.63(19) ?
C10 C11 H11A . . 125.2 ?
N1 C11 H11A . . 125.2 ?
N1 C12 N2 . . 111.43(17) ?
N1 C12 H12A . . 124.3 ?
N2 C12 H12A . . 124.3 ?
C14 C13 N4 . . 106.2(2) ?
C14 C13 H13A . . 126.9 ?
N4 C13 H13A . . 126.9 ?
C13 C14 N3 . . 110.2(2) ?
C13 C14 H14A . . 124.9 ?
N3 C14 H14A . . 124.9 ?
N3 C15 N4 . . 112.28(19) ?
N3 C15 H15A . . 123.9 ?
N4 C15 H15A . . 123.9 ?
C17 C16 N6 . . 106.42(18) ?
C17 C16 H16A . . 126.8 ?
N6 C16 H16A . . 126.8 ?
C16 C17 N5 . . 109.62(19) ?
C16 C17 H17A . . 125.2 ?
N5 C17 H17A . . 125.2 ?
N5 C18 N6 . . 111.60(19) ?
N5 C18 H18A . . 124.2 ?
N6 C18 H18A . . 124.2 ?
O5 C19 C20" . . 115.1(3) ?
O5 C19 C20 . . 115.1(3) ?
O5 C19 C20' . . 102.4(8) ?
O5 C19 H19A . . 108.5 ?
C20 C19 H19A . . 108.5 ?
O5 C19 H19B . . 108.5 ?
C20 C19 H19B . . 108.5 ?
H19A C19 H19B . . 107.5 ?
O6 C20 C19 . . 107.2(6) ?
O6 C20 H20A . . 110.3 ?
C19 C20 H20A . . 110.3 ?
O6 C20 H20B . . 110.3 ?
C19 C20 H20B . . 110.3 ?
H20A C20 H20B . . 108.5 ?
O6' C20' C19 . . 118.4(16) ?
O6' C20' H20C . . 107.7 ?
C19 C20' H20C . . 107.7 ?
O6' C20' H20D . . 107.7 ?
C19 C20' H20D . . 107.7 ?
H20C C20' H20D . . 107.1 ?
O6" C20" C19 . . 116.6(5) ?
O6" C20" H20E . . 108.1 ?
C19 C20" H20E . . 108.1 ?
O6" C20" H20F . . 108.1 ?
C19 C20" H20F . . 108.1 ?
H20E C20" H20F . . 107.3 ?

loop_
_geom_bond_atom_site_label_1
_geom_bond_atom_site_label_2
_geom_bond_site_symmetry_2
_geom_bond_distance
_geom_bond_publ_flag
Mn1 O1 . 2.2076(14) y
Mn1 O1 2_577 2.2077(14) y
Mn1 N1 2_577 2.2579(16) y
Mn1 N1 . 2.2579(16) y
Mn1 N3 . 2.2753(16) y
Mn1 N3 2_577 2.2754(16) y
Mn2 O2 . 2.1551(13) y
Mn2 O2 2_576 2.1551(13) y
Mn2 N5 2_576 2.2045(16) y
Mn2 N5 . 2.2045(16) y
Mn2 O5 2_576 2.2687(16) y
Mn2 O5 . 2.2687(16) y
S1 O4 . 1.4523(15) ?
S1 O1 . 1.4756(14) ?
S1 O2 . 1.4804(14) ?
S1 O3 . 1.4818(16) ?
O5 C19 . 1.424(3) ?
O5 H5A . 0.8200 ?
O6 C20 . 1.421(7) ?
O6 H6B . 0.8200 ?
O6' C20' . 1.405(9) ?
O6' H6' . 0.8200 ?
O6" C20" . 1.402(7) ?
O6" H6"A . 0.8200 ?
N1 C12 . 1.316(3) ?
N1 C11 . 1.372(3) ?
N2 C12 . 1.351(2) ?
N2 C10 . 1.372(3) ?
N2 C7 . 1.464(3) ?
N3 C15 . 1.311(3) ?
N3 C14 . 1.376(3) ?
N4 C15 . 1.343(3) ?
N4 C13 . 1.361(3) ?
N4 C8 . 1.459(3) ?
N5 C18 . 1.321(3) ?
N5 C17 . 1.369(3) ?
N6 C18 . 1.338(2) ?
N6 C16 . 1.373(3) ?
N6 C9 . 1.461(2) ?
C1 C2 . 1.392(3) ?
C1 C6 . 1.392(3) ?
C1 C7 . 1.509(3) ?
C2 C3 . 1.391(3) ?
C2 H2A . 0.9300 ?
C3 C4 . 1.389(3) ?
C3 C8 1_565 1.516(3) ?
C4 C5 . 1.388(3) ?
C4 H4A . 0.9300 ?
C5 C6 . 1.385(3) ?
C5 C9 2_677 1.513(3) ?
C6 H6A . 0.9300 ?
C7 H7A . 0.9700 ?
C7 H7B . 0.9700 ?
C8 C3 1_545 1.516(3) ?
C8 H8A . 0.9700 ?
C8 H8B . 0.9700 ?
C9 C5 2_677 1.513(3) ?
C9 H9A . 0.9700 ?
C9 H9B . 0.9700 ?
C10 C11 . 1.354(3) ?
C10 H10A . 0.9300 ?
C11 H11A . 0.9300 ?
C12 H12A . 0.9300 ?
C13 C14 . 1.351(3) ?
C13 H13A . 0.9300 ?
C14 H14A . 0.9300 ?
C15 H15A . 0.9300 ?
C16 C17 . 1.351(3) ?
C16 H16A . 0.9300 ?
C17 H17A . 0.9300 ?
C18 H18A . 0.9300 ?
C19 C20" . 1.480(5) ?
C19 C20 . 1.480(5) ?
C19 C20' . 1.48(2) ?
C19 H19A . 0.9700 ?
C19 H19B . 0.9700 ?
C20 H20A . 0.9700 ?
C20 H20B . 0.9700 ?
C20' H20C . 0.9700 ?
C20' H20D . 0.9700 ?
C20" H20E . 0.9700 ?
C20" H20F . 0.9700 ?

loop_
_geom_hbond_atom_site_label_D
_geom_hbond_atom_site_label_H
_geom_hbond_atom_site_label_A
_geom_hbond_site_symmetry_A
_geom_hbond_distance_DH
_geom_hbond_distance_HA
_geom_hbond_distance_DA
_geom_hbond_angle_DHA
O5 H5A O3 2_576 0.82 1.83 2.606(2) 158.5
O6 H6B O3 2_576 0.82 2.85 3.303(13) 116.8

loop_
_geom_torsion_atom_site_label_1
_geom_torsion_atom_site_label_2
_geom_torsion_atom_site_label_3
_geom_torsion_atom_site_label_4
_geom_torsion_site_symmetry_1
_geom_torsion_site_symmetry_4
_geom_torsion
O4 S1 O1 Mn1 . . 62.5(2)
O2 S1 O1 Mn1 . . -176.66(15)
O3 S1 O1 Mn1 . . -59.1(2)
O4 S1 O2 Mn2 . . -111.07(13)
O1 S1 O2 Mn2 . . 128.04(12)
O3 S1 O2 Mn2 . . 10.33(16)
C6 C1 C2 C3 . . 0.5(3)
C7 C1 C2 C3 . . 179.74(19)
C1 C2 C3 C4 . . -1.4(3)
C1 C2 C3 C8 . 1_565 -177.2(2)
C2 C3 C4 C5 . . 0.9(3)
C8 C3 C4 C5 1_565 . 176.9(2)
C3 C4 C5 C6 . . 0.4(3)
C3 C4 C5 C9 . 2_677 179.9(2)
C4 C5 C6 C1 . . -1.3(3)
C9 C5 C6 C1 2_677 . 179.23(19)
C2 C1 C6 C5 . . 0.8(3)
C7 C1 C6 C5 . . -178.41(17)
C12 N2 C7 C1 . . 117.3(2)
C10 N2 C7 C1 . . -66.2(3)
C2 C1 C7 N2 . . 85.4(2)
C6 C1 C7 N2 . . -95.4(2)
C15 N4 C8 C3 . 1_545 96.8(3)
C13 N4 C8 C3 . 1_545 -79.0(3)
C18 N6 C9 C5 . 2_677 -129.0(2)
C16 N6 C9 C5 . 2_677 54.7(3)
C12 N2 C10 C11 . . -0.4(2)
C7 N2 C10 C11 . . -177.49(18)
N2 C10 C11 N1 . . 0.6(3)
C12 N1 C11 C10 . . -0.5(2)
Mn1 N1 C11 C10 . . -179.97(15)
C11 N1 C12 N2 . . 0.3(2)
Mn1 N1 C12 N2 . . 179.67(12)
C10 N2 C12 N1 . . 0.0(2)
C7 N2 C12 N1 . . 177.12(17)
C15 N4 C13 C14 . . 0.4(3)
C8 N4 C13 C14 . . 176.8(2)
N4 C13 C14 N3 . . -0.7(3)
C15 N3 C14 C13 . . 0.7(3)
Mn1 N3 C14 C13 . . -172.10(16)
C14 N3 C15 N4 . . -0.5(2)
Mn1 N3 C15 N4 . . 172.70(12)
C13 N4 C15 N3 . . 0.1(2)
C8 N4 C15 N3 . . -176.46(17)
C18 N6 C16 C17 . . -0.5(3)
C9 N6 C16 C17 . . 176.40(19)
N6 C16 C17 N5 . . 0.2(3)
C18 N5 C17 C16 . . 0.1(3)
Mn2 N5 C17 C16 . . -175.17(16)
C17 N5 C18 N6 . . -0.5(3)
Mn2 N5 C18 N6 . . 174.96(14)
C16 N6 C18 N5 . . 0.6(3)
C9 N6 C18 N5 . . -176.29(18)
Mn2 O5 C19 C20" . . 177.4(3)
Mn2 O5 C19 C20 . . 177.4(3)
Mn2 O5 C19 C20' . . 151.2(8)
O5 C19 C20 O6 . . 70.5(6)
O5 C19 C20' O6' . . -58.6(17)
O5 C19 C20" O6" . . 49.5(8)
